data_4508696
loop_
_publ_author_name
'Wang, Xin-Long'
'Qin, Chao'
'Wang, En-Bo'
'Xu, Lin'

_publ_section_title
;
 Supramolecular Self-Assembly of Zigzag Coordination Polymer
 Chains:&#x2009; A Fascinating Three-Dimensional Polycatenated Network
 Featuring an Uneven &#x201C;Density of Catenations&#x201D; and a
 Three-Dimensional Porous Network
;
_journal_issue 9
_journal_name_full 'Crystal Growth &amp; Design'
_journal_page_first 2061
_journal_paper_doi 10.1021/cg0600997
_journal_volume 6
_journal_year 2006
_chemical_formula_moiety 'C28 H22 Cd N2 O6'
_chemical_formula_sum 'C28 H22 Cd N2 O6'
_chemical_formula_weight 594.88
_chemical_name_systematic
; 
 ? 
;
_space_group_IT_number 14
_symmetry_cell_setting monoclinic
_symmetry_Int_Tables_number 14
_symmetry_space_group_name_Hall '-P 2yn'
_symmetry_space_group_name_H-M 'P 1 21/n 1'
_atom_sites_solution_hydrogens geom
_atom_sites_solution_primary direct
_atom_sites_solution_secondary difmap
_audit_creation_method SHELXL-97
_cell_angle_alpha 90.00
_cell_angle_beta 105.51(3)
_cell_angle_gamma 90.00
_cell_formula_units_Z 4
_cell_length_a 10.257(2)
_cell_length_b 18.988(4)
_cell_length_c 15.296(3)
_cell_measurement_reflns_used 21311
_cell_measurement_temperature 293(2)
_cell_measurement_theta_max 25.00
_cell_measurement_theta_min 3.04
_cell_volume 2870.6(11)
_computing_cell_refinement 'RAPID AUTO'
_computing_data_collection 'RAPID AUTO'
_computing_data_reduction 'RAPID AUTO'
_computing_structure_refinement 'SHELXL-97 (Sheldrick, 1997)'
_computing_structure_solution 'SHELXS-97 (Sheldrick, 1990)'
_diffrn_ambient_temperature 293(2)
_diffrn_detector_area_resol_mean 0.01
_diffrn_measured_fraction_theta_full 0.973
_diffrn_measured_fraction_theta_max 0.973
_diffrn_measurement_device_type 'Rigaku RAXIS RAPID IP'
_diffrn_measurement_method Oscillation
_diffrn_radiation_monochromator graphite
_diffrn_radiation_source 'Rotation anode'
_diffrn_radiation_type MoK\a
_diffrn_radiation_wavelength 0.71073
_diffrn_reflns_av_R_equivalents 0.0731
_diffrn_reflns_av_sigmaI/netI 0.0570
_diffrn_reflns_limit_h_max 12
_diffrn_reflns_limit_h_min -12
_diffrn_reflns_limit_k_max 22
_diffrn_reflns_limit_k_min -20
_diffrn_reflns_limit_l_max 18
_diffrn_reflns_limit_l_min -18
_diffrn_reflns_number 21311
_diffrn_reflns_theta_full 25.00
_diffrn_reflns_theta_max 25.00
_diffrn_reflns_theta_min 3.04
_exptl_absorpt_coefficient_mu 0.801
_exptl_absorpt_correction_T_max 0.8758
_exptl_absorpt_correction_T_min 0.8434
_exptl_absorpt_correction_type multi-scan
_exptl_absorpt_process_details 'ABSCOR by T.Higashi    8 March, 1995'
_exptl_crystal_colour colorless
_exptl_crystal_density_diffrn 1.377
_exptl_crystal_density_method 'not measured'
_exptl_crystal_description block
_exptl_crystal_F_000 1200
_exptl_crystal_size_max 0.22
_exptl_crystal_size_mid 0.20
_exptl_crystal_size_min 0.17
_refine_diff_density_max 0.822
_refine_diff_density_min -0.624
_refine_diff_density_rms 0.106
_refine_ls_extinction_method none
_refine_ls_goodness_of_fit_ref 1.035
_refine_ls_hydrogen_treatment mixed
_refine_ls_matrix_type full
_refine_ls_number_parameters 334
_refine_ls_number_reflns 4922
_refine_ls_number_restraints 0
_refine_ls_restrained_S_all 1.035
_refine_ls_R_factor_all 0.0808
_refine_ls_R_factor_gt 0.0520
_refine_ls_shift/su_max 0.021
_refine_ls_shift/su_mean 0.001
_refine_ls_structure_factor_coef Fsqd
_refine_ls_weighting_details 'calc w=1/[\s^2^(Fo^2^)+(0.0722P)^2^+2.9345P] where P=(Fo^2^+2Fc^2^)/3'
_refine_ls_weighting_scheme calc
_refine_ls_wR_factor_gt 0.1249
_refine_ls_wR_factor_ref 0.1393
_reflns_number_gt 3516
_reflns_number_total 4922
_reflns_threshold_expression >2sigma(I)
_cod_data_source_file cg0600997sup2.cif
_cod_data_source_block www
_cod_depositor_comments
;
The following automatic conversions were performed:

'_symmetry_cell_setting' value 'Monoclinic' changed to 'monoclinic'
according to /home/saulius/struct/CIF-dictionaries/cif_core.dic
dictionary named 'cif_core.dic' version 2.4.2 from 2011-04-26.

Automatic conversion script
Id: cif_fix_values 1891 2012-01-12 08:04:46Z andrius 
;
_cod_original_cell_volume 2870.5(10)
_cod_original_sg_symbol_H-M 'P 21/n'
_cod_database_code 4508696

loop_
_symmetry_equiv_pos_as_xyz
'x, y, z'
'-x+1/2, y+1/2, -z+1/2'
'-x, -y, -z'
'x-1/2, -y-1/2, z-1/2'

loop_
_atom_site_label
_atom_site_type_symbol
_atom_site_fract_x
_atom_site_fract_y
_atom_site_fract_z
_atom_site_U_iso_or_equiv
_atom_site_adp_type
_atom_site_occupancy
_atom_site_symmetry_multiplicity
_atom_site_calc_flag
_atom_site_refinement_flags
Cd1 Cd 0.06868(4) 0.007946(19) 0.34846(3) 0.03518(16) Uani 1 1 d .
C1 C -0.1753(6) -0.0999(3) 0.2375(6) 0.0590(19) Uani 1 1 d .
H1A H -0.2243 -0.0787 0.2734 0.071 Uiso 1 1 calc R
C2 C -0.2371(7) -0.1519(4) 0.1763(6) 0.071(2) Uani 1 1 d .
H2A H -0.3264 -0.1645 0.1713 0.085 Uiso 1 1 calc R
C3 C -0.1673(8) -0.1841(4) 0.1242(6) 0.066(2) Uani 1 1 d .
H3A H -0.2081 -0.2188 0.0830 0.080 Uiso 1 1 calc R
C4 C -0.0325(7) -0.1645(3) 0.1331(5) 0.0504(16) Uani 1 1 d .
C5 C 0.0523(9) -0.1965(4) 0.0834(5) 0.067(2) Uani 1 1 d .
H5A H 0.0158 -0.2312 0.0410 0.080 Uiso 1 1 calc R
C6 C 0.1807(9) -0.1783(4) 0.0956(5) 0.065(2) Uani 1 1 d .
H6A H 0.2327 -0.2011 0.0629 0.078 Uiso 1 1 calc R
C7 C 0.2406(7) -0.1239(3) 0.1587(4) 0.0470(15) Uani 1 1 d .
C8 C 0.3734(7) -0.1032(4) 0.1722(6) 0.0638(19) Uani 1 1 d .
H8A H 0.4279 -0.1246 0.1401 0.077 Uiso 1 1 calc R
C9 C 0.4236(7) -0.0513(4) 0.2328(6) 0.0588(18) Uani 1 1 d .
H9A H 0.5133 -0.0372 0.2430 0.071 Uiso 1 1 calc R
C10 C 0.3405(6) -0.0188(3) 0.2800(5) 0.0491(15) Uani 1 1 d .
H10A H 0.3758 0.0167 0.3214 0.059 Uiso 1 1 calc R
C11 C 0.1620(6) -0.0896(3) 0.2077(4) 0.0368(13) Uani 1 1 d .
C12 C 0.0232(6) -0.1110(3) 0.1955(4) 0.0394(13) Uani 1 1 d .
C13 C -0.5206(7) 0.2094(3) 0.1951(6) 0.060(2) Uani 1 1 d .
C14 C -0.5094(6) 0.1639(4) 0.2675(5) 0.0570(18) Uani 1 1 d .
H14A H -0.5816 0.1597 0.2932 0.068 Uiso 1 1 calc R
C15 C -0.3932(6) 0.1242(3) 0.3027(5) 0.0510(16) Uani 1 1 d .
H15A H -0.3885 0.0934 0.3507 0.061 Uiso 1 1 calc R
C16 C -0.2847(6) 0.1310(3) 0.2658(4) 0.0428(15) Uani 1 1 d .
C17 C -0.2962(7) 0.1765(3) 0.1940(6) 0.061(2) Uani 1 1 d .
H17A H -0.2236 0.1812 0.1688 0.073 Uiso 1 1 calc R
C18 C -0.4124(7) 0.2155(4) 0.1581(6) 0.070(2) Uani 1 1 d .
H18A H -0.4175 0.2455 0.1093 0.084 Uiso 1 1 calc R
C19 C -0.8771(6) 0.2916(3) 0.1269(4) 0.0478(16) Uani 1 1 d .
C20 C -0.8779(6) 0.3472(3) 0.0671(5) 0.0487(16) Uani 1 1 d .
H20A H -0.7971 0.3609 0.0554 0.058 Uiso 1 1 calc R
C21 C -0.9973(5) 0.3828(3) 0.0242(4) 0.0432(15) Uani 1 1 d .
H21A H -0.9962 0.4193 -0.0162 0.052 Uiso 1 1 calc R
C22 C -1.1169(5) 0.3630(3) 0.0427(4) 0.0363(13) Uani 1 1 d .
C23 C -1.1147(6) 0.3096(3) 0.1042(5) 0.0469(15) Uani 1 1 d .
H23A H -1.1942 0.2972 0.1186 0.056 Uiso 1 1 calc R
C24 C -0.9974(6) 0.2744(3) 0.1444(5) 0.0535(17) Uani 1 1 d .
H24A H -0.9994 0.2379 0.1846 0.064 Uiso 1 1 calc R
C25 C -1.2501(6) 0.3961(3) -0.0071(4) 0.0415(14) Uani 1 1 d .
C26 C -0.1592(6) 0.0885(3) 0.3005(4) 0.0424(14) Uani 1 1 d .
C27 C -0.7564(7) 0.2495(4) 0.1694(5) 0.0564(18) Uani 1 1 d .
H27A H -0.7649 0.2177 0.2138 0.068 Uiso 1 1 calc R
C28 C -0.6419(7) 0.2517(3) 0.1523(5) 0.0597(19) Uani 1 1 d .
H28A H -0.6334 0.2835 0.1079 0.072 Uiso 1 1 calc R
N1 N 0.2119(4) -0.0378(2) 0.2666(3) 0.0377(11) Uani 1 1 d .
N2 N -0.0483(4) -0.0795(2) 0.2463(4) 0.0417(12) Uani 1 1 d .
O1 O -1.3545(4) 0.3766(2) 0.0125(4) 0.0584(13) Uani 1 1 d .
O2 O -1.2459(4) 0.4417(2) -0.0656(4) 0.0599(13) Uani 1 1 d .
O3 O -0.0576(4) 0.1022(2) 0.2723(3) 0.0538(12) Uani 1 1 d .
O4 O -0.1568(4) 0.0405(2) 0.3568(3) 0.0484(10) Uani 1 1 d .
O5 O 0.0821(4) -0.0715(2) 0.4620(3) 0.0430(10) Uani 1 1 d .
H1 H 0.0411 -0.1109 0.4560 0.052 Uiso 1 1 d R
H2 H 0.1252 -0.0672 0.5175 0.052 Uiso 1 1 d R
O1W O -0.5062(7) -0.2645(3) 0.1023(6) 0.124(3) Uani 1 1 d .
H3 H -0.5685 -0.2906 0.0706 0.149 Uiso 1 1 d R
H4 H -0.4576 -0.2910 0.0791 0.149 Uiso 1 1 d R

loop_
_atom_site_aniso_label
_atom_site_aniso_U_11
_atom_site_aniso_U_22
_atom_site_aniso_U_33
_atom_site_aniso_U_23
_atom_site_aniso_U_13
_atom_site_aniso_U_12
Cd1 0.0280(2) 0.0364(2) 0.0384(2) -0.00352(18) 0.00413(15) 0.00311(17)
C1 0.039(3) 0.055(4) 0.078(6) -0.016(4) 0.007(3) -0.004(3)
C2 0.044(4) 0.059(4) 0.094(7) -0.015(4) -0.006(4) -0.018(3)
C3 0.067(5) 0.055(4) 0.061(5) -0.010(4) -0.011(4) -0.011(4)
C4 0.058(4) 0.046(3) 0.041(4) -0.004(3) 0.003(3) -0.006(3)
C5 0.092(6) 0.053(4) 0.053(5) -0.025(3) 0.016(4) -0.004(4)
C6 0.091(6) 0.055(4) 0.054(5) -0.017(3) 0.027(4) 0.011(4)
C7 0.056(4) 0.046(3) 0.039(4) 0.004(3) 0.013(3) 0.007(3)
C8 0.065(5) 0.064(4) 0.073(6) 0.007(4) 0.035(4) 0.014(4)
C9 0.044(4) 0.066(4) 0.073(6) 0.006(4) 0.026(4) 0.004(3)
C10 0.039(3) 0.052(3) 0.056(4) 0.000(3) 0.012(3) -0.002(3)
C11 0.041(3) 0.033(3) 0.035(3) 0.004(2) 0.008(2) 0.004(2)
C12 0.041(3) 0.033(3) 0.037(4) 0.001(2) -0.001(3) 0.003(2)
C13 0.044(4) 0.049(4) 0.074(6) -0.005(3) -0.008(4) 0.015(3)
C14 0.033(3) 0.069(4) 0.069(5) -0.005(4) 0.011(3) 0.007(3)
C15 0.044(3) 0.053(3) 0.055(5) 0.000(3) 0.010(3) 0.008(3)
C16 0.035(3) 0.037(3) 0.048(4) 0.001(3) -0.004(3) 0.006(2)
C17 0.046(4) 0.058(4) 0.073(5) 0.024(4) 0.005(3) 0.011(3)
C18 0.050(4) 0.069(4) 0.081(6) 0.027(4) 0.001(4) 0.016(3)
C19 0.043(3) 0.047(3) 0.042(4) -0.007(3) -0.008(3) 0.012(3)
C20 0.023(3) 0.056(4) 0.065(5) -0.011(3) 0.010(3) -0.002(3)
C21 0.037(3) 0.046(3) 0.050(4) 0.005(3) 0.017(3) 0.002(2)
C22 0.027(3) 0.040(3) 0.038(4) -0.003(2) 0.003(2) -0.001(2)
C23 0.036(3) 0.054(3) 0.048(4) 0.011(3) 0.007(3) 0.007(3)
C24 0.050(4) 0.055(4) 0.051(4) 0.009(3) 0.004(3) 0.012(3)
C25 0.036(3) 0.043(3) 0.039(4) 0.001(3) -0.002(3) 0.004(3)
C26 0.041(3) 0.038(3) 0.042(4) -0.001(3) 0.000(3) 0.009(3)
C27 0.052(4) 0.059(4) 0.052(5) 0.000(3) 0.004(3) 0.007(3)
C28 0.054(4) 0.054(4) 0.064(5) 0.003(3) 0.003(4) 0.006(3)
N1 0.036(2) 0.039(2) 0.037(3) 0.002(2) 0.008(2) 0.000(2)
N2 0.030(2) 0.046(3) 0.044(3) -0.002(2) 0.000(2) 0.000(2)
O1 0.029(2) 0.068(3) 0.077(4) 0.006(2) 0.013(2) 0.006(2)
O2 0.042(2) 0.066(3) 0.064(3) 0.021(2) 0.000(2) 0.012(2)
O3 0.037(2) 0.056(2) 0.065(3) 0.012(2) 0.009(2) 0.0102(19)
O4 0.055(3) 0.046(2) 0.044(3) 0.007(2) 0.012(2) 0.015(2)
O5 0.037(2) 0.052(2) 0.039(3) 0.0046(18) 0.0086(18) -0.0010(17)
O1W 0.109(5) 0.075(4) 0.163(8) -0.015(4) -0.007(5) -0.001(4)

loop_
_atom_type_symbol
_atom_type_description
_atom_type_scat_dispersion_real
_atom_type_scat_dispersion_imag
_atom_type_scat_source
Cd Cd -0.8075 1.2024 'International Tables Vol C Tables 4.2.6.8 and 6.1.1.4'
C C 0.0033 0.0016 'International Tables Vol C Tables 4.2.6.8 and 6.1.1.4'
H H 0.0000 0.0000 'International Tables Vol C Tables 4.2.6.8 and 6.1.1.4'
N N 0.0061 0.0033 'International Tables Vol C Tables 4.2.6.8 and 6.1.1.4'
O O 0.0106 0.0060 'International Tables Vol C Tables 4.2.6.8 and 6.1.1.4'

loop_
_geom_angle_atom_site_label_1
_geom_angle_atom_site_label_2
_geom_angle_atom_site_label_3
_geom_angle
_geom_angle_site_symmetry_1
_geom_angle_site_symmetry_3
O2 Cd1 O5 88.08(17) 4_766 .
O2 Cd1 O3 103.82(17) 4_766 .
O5 Cd1 O3 143.37(16) . .
O2 Cd1 N1 85.16(17) 4_766 .
O5 Cd1 N1 104.10(15) . .
O3 Cd1 N1 111.25(17) . .
O2 Cd1 N2 153.34(17) 4_766 .
O5 Cd1 N2 87.44(16) . .
O3 Cd1 N2 95.31(16) . .
N1 Cd1 N2 70.53(16) . .
O2 Cd1 O4 122.43(16) 4_766 .
O5 Cd1 O4 89.61(14) . .
O3 Cd1 O4 54.62(15) . .
N1 Cd1 O4 149.98(15) . .
N2 Cd1 O4 83.81(15) . .
O2 Cd1 C26 117.10(17) 4_766 .
O5 Cd1 C26 116.73(17) . .
O3 Cd1 C26 27.42(17) . .
N1 Cd1 C26 132.94(18) . .
N2 Cd1 C26 88.23(16) . .
O4 Cd1 C26 27.26(17) . .
N2 C1 C2 122.2(7) . .
N2 C1 H1A 118.9 . .
C2 C1 H1A 118.9 . .
C3 C2 C1 120.0(7) . .
C3 C2 H2A 120.0 . .
C1 C2 H2A 120.0 . .
C2 C3 C4 119.1(6) . .
C2 C3 H3A 120.5 . .
C4 C3 H3A 120.5 . .
C3 C4 C12 118.0(7) . .
C3 C4 C5 123.9(6) . .
C12 C4 C5 118.1(6) . .
C6 C5 C4 122.4(6) . .
C6 C5 H5A 118.8 . .
C4 C5 H5A 118.8 . .
C5 C6 C7 120.8(7) . .
C5 C6 H6A 119.6 . .
C7 C6 H6A 119.6 . .
C8 C7 C11 118.4(6) . .
C8 C7 C6 122.2(7) . .
C11 C7 C6 119.4(6) . .
C9 C8 C7 119.2(7) . .
C9 C8 H8A 120.4 . .
C7 C8 H8A 120.4 . .
C8 C9 C10 120.0(6) . .
C8 C9 H9A 120.0 . .
C10 C9 H9A 120.0 . .
N1 C10 C9 121.2(6) . .
N1 C10 H10A 119.4 . .
C9 C10 H10A 119.4 . .
N1 C11 C7 122.0(5) . .
N1 C11 C12 118.7(5) . .
C7 C11 C12 119.3(5) . .
N2 C12 C4 121.9(6) . .
N2 C12 C11 118.2(5) . .
C4 C12 C11 119.9(6) . .
C18 C13 C14 118.4(6) . .
C18 C13 C28 116.5(7) . .
C14 C13 C28 125.0(7) . .
C15 C14 C13 121.8(7) . .
C15 C14 H14A 119.1 . .
C13 C14 H14A 119.1 . .
C16 C15 C14 119.4(7) . .
C16 C15 H15A 120.3 . .
C14 C15 H15A 120.3 . .
C17 C16 C15 118.6(6) . .
C17 C16 C26 120.3(6) . .
C15 C16 C26 121.1(6) . .
C16 C17 C18 122.1(7) . .
C16 C17 H17A 119.0 . .
C18 C17 H17A 119.0 . .
C13 C18 C17 119.7(7) . .
C13 C18 H18A 120.2 . .
C17 C18 H18A 120.2 . .
C24 C19 C20 117.5(5) . .
C24 C19 C27 118.6(6) . .
C20 C19 C27 123.9(6) . .
C19 C20 C21 121.6(6) . .
C19 C20 H20A 119.2 . .
C21 C20 H20A 119.2 . .
C22 C21 C20 119.1(6) . .
C22 C21 H21A 120.5 . .
C20 C21 H21A 120.5 . .
C23 C22 C21 119.1(5) . .
C23 C22 C25 119.8(5) . .
C21 C22 C25 121.0(5) . .
C24 C23 C22 121.1(6) . .
C24 C23 H23A 119.4 . .
C22 C23 H23A 119.4 . .
C23 C24 C19 121.6(6) . .
C23 C24 H24A 119.2 . .
C19 C24 H24A 119.2 . .
O1 C25 O2 125.0(5) . .
O1 C25 C22 118.4(6) . .
O2 C25 C22 116.6(5) . .
O4 C26 O3 121.5(5) . .
O4 C26 C16 119.8(6) . .
O3 C26 C16 118.7(6) . .
O4 C26 Cd1 63.1(3) . .
O3 C26 Cd1 58.6(3) . .
C16 C26 Cd1 175.0(5) . .
C28 C27 C19 127.3(7) . .
C28 C27 H27A 116.3 . .
C19 C27 H27A 116.3 . .
C27 C28 C13 127.3(8) . .
C27 C28 H28A 116.4 . .
C13 C28 H28A 116.4 . .
C10 N1 C11 119.2(5) . .
C10 N1 Cd1 123.8(4) . .
C11 N1 Cd1 116.8(4) . .
C1 N2 C12 118.9(5) . .
C1 N2 Cd1 125.4(4) . .
C12 N2 Cd1 115.7(3) . .
C25 O2 Cd1 122.2(4) . 4_465
C26 O3 Cd1 94.0(3) . .
C26 O4 Cd1 89.6(4) . .
Cd1 O5 H1 124.9 . .
Cd1 O5 H2 127.3 . .
H1 O5 H2 107.7 . .
H3 O1W H4 81.6 . .

loop_
_geom_bond_atom_site_label_1
_geom_bond_atom_site_label_2
_geom_bond_distance
_geom_bond_site_symmetry_2
Cd1 O2 2.218(4) 4_766
Cd1 O5 2.277(4) .
Cd1 O3 2.331(4) .
Cd1 N1 2.338(5) .
Cd1 N2 2.375(5) .
Cd1 O4 2.430(4) .
Cd1 C26 2.724(5) .
C1 N2 1.330(8) .
C1 C2 1.391(10) .
C1 H1A 0.9300 .
C2 C3 1.352(11) .
C2 H2A 0.9300 .
C3 C4 1.402(10) .
C3 H3A 0.9300 .
C4 C12 1.407(8) .
C4 C5 1.434(10) .
C5 C6 1.326(10) .
C5 H5A 0.9300 .
C6 C7 1.436(9) .
C6 H6A 0.9300 .
C7 C8 1.379(9) .
C7 C11 1.399(8) .
C8 C9 1.358(11) .
C8 H8A 0.9300 .
C9 C10 1.398(9) .
C9 H9A 0.9300 .
C10 N1 1.329(7) .
C10 H10A 0.9300 .
C11 N1 1.339(7) .
C11 C12 1.443(8) .
C12 N2 1.343(8) .
C13 C18 1.379(11) .
C13 C14 1.385(11) .
C13 C28 1.478(9) .
C14 C15 1.391(9) .
C14 H14A 0.9300 .
C15 C16 1.382(9) .
C15 H15A 0.9300 .
C16 C17 1.377(9) .
C16 C26 1.492(7) .
C17 C18 1.386(9) .
C17 H17A 0.9300 .
C18 H18A 0.9300 .
C19 C24 1.370(9) .
C19 C20 1.395(10) .
C19 C27 1.471(8) .
C20 C21 1.399(8) .
C20 H20A 0.9300 .
C21 C22 1.383(8) .
C21 H21A 0.9300 .
C22 C23 1.380(8) .
C22 C25 1.511(7) .
C23 C24 1.369(8) .
C23 H23A 0.9300 .
C24 H24A 0.9300 .
C25 O1 1.243(7) .
C25 O2 1.254(8) .
C26 O4 1.248(7) .
C26 O3 1.257(8) .
C27 C28 1.271(10) .
C27 H27A 0.9300 .
C28 H28A 0.9300 .
O2 Cd1 2.218(4) 4_465
O5 H1 0.8501 .
O5 H2 0.8500 .
O1W H3 0.8500 .
O1W H4 0.8501 .
